data_1550624
loop_
_publ_author_name
'Jiang, Xin-Dong'
'Toya, Yuya'
'Matsukawa, Shiro'
'Kojima, Satoshi'
'Jimenez-Halla, Jose Oscar Carlos'
'Shang, Rong'
'Nakamoto, Masaaki'
'Yamamoto, Yohsuke'

_publ_section_title
;
 Synthesis and characterization of a pair of O-fac/O-mer 12-P-6
 alkyloxaphosphates with a P-O-C-C four-membered ring
;
_journal_name_full 'Chemical Science'
_journal_paper_doi 10.1039/C8SC05158E
_journal_year 2019
_chemical_formula_sum 'C56 H60 F20 K O11 P'
_chemical_formula_weight 1359.11
_chemical_name_systematic
; 
 ? 
;
_space_group_IT_number 2
_symmetry_cell_setting triclinic
_symmetry_space_group_name_Hall '-P 1'
_symmetry_space_group_name_H-M 'P -1'
_atom_sites_solution_hydrogens geom
_atom_sites_solution_primary direct
_atom_sites_solution_secondary difmap
_audit_creation_method SHELXL-97
_audit_update_record
;
2018-07-19 deposited with the CCDC.    2019-02-18 downloaded from the CCDC.
;
_cell_angle_alpha 105.470(2)
_cell_angle_beta 92.070(3)
_cell_angle_gamma 96.064(3)
_cell_formula_units_Z 2
_cell_length_a 11.030(2)
_cell_length_b 12.802(3)
_cell_length_c 23.276(5)
_cell_measurement_reflns_used 8857
_cell_measurement_temperature 173(2)
_cell_measurement_theta_max 23.58
_cell_measurement_theta_min 2.34
_cell_volume 3142.8(12)
_computing_structure_refinement 'SHELXL-97 (Sheldrick, 1997)'
_computing_structure_solution 'SHELXS-97 (Sheldrick, 1990)'
_diffrn_ambient_temperature 173(2)
_diffrn_measured_fraction_theta_full 0.989
_diffrn_measured_fraction_theta_max 0.989
_diffrn_measurement_device_type 'Bruker APEX-II CCD'
_diffrn_radiation_monochromator graphite
_diffrn_radiation_source 'fine-focus sealed tube'
_diffrn_radiation_type MoK\a
_diffrn_radiation_wavelength 0.71073
_diffrn_reflns_av_R_equivalents 0.0233
_diffrn_reflns_av_sigmaI/netI 0.0392
_diffrn_reflns_limit_h_max 7
_diffrn_reflns_limit_h_min -10
_diffrn_reflns_limit_k_max 12
_diffrn_reflns_limit_k_min -12
_diffrn_reflns_limit_l_max 21
_diffrn_reflns_limit_l_min -21
_diffrn_reflns_number 8749
_diffrn_reflns_theta_full 19.55
_diffrn_reflns_theta_max 19.55
_diffrn_reflns_theta_min 1.66
_exptl_absorpt_coefficient_mu 0.225
_exptl_absorpt_correction_T_max 0.9911
_exptl_absorpt_correction_T_min 0.9801
_exptl_crystal_colour colorless
_exptl_crystal_density_diffrn 1.436
_exptl_crystal_density_method 'not measured'
_exptl_crystal_description block
_exptl_crystal_F_000 1396
_exptl_crystal_size_max 0.09
_exptl_crystal_size_mid 0.05
_exptl_crystal_size_min 0.04
_refine_diff_density_max 2.142
_refine_diff_density_min -0.331
_refine_diff_density_rms 0.094
_refine_ls_extinction_method none
_refine_ls_goodness_of_fit_ref 1.065
_refine_ls_hydrogen_treatment mixed
_refine_ls_matrix_type full
_refine_ls_number_parameters 805
_refine_ls_number_reflns 5427
_refine_ls_number_restraints 0
_refine_ls_restrained_S_all 1.065
_refine_ls_R_factor_all 0.0895
_refine_ls_R_factor_gt 0.0763
_refine_ls_shift/su_max 0.006
_refine_ls_shift/su_mean 0.000
_refine_ls_structure_factor_coef Fsqd
_refine_ls_weighting_details 'calc w=1/[\s^2^(Fo^2^)+(0.1403P)^2^+12.0050P] where P=(Fo^2^+2Fc^2^)/3'
_refine_ls_weighting_scheme calc
_refine_ls_wR_factor_gt 0.2252
_refine_ls_wR_factor_ref 0.2361
_reflns_number_gt 4429
_reflns_number_total 5427
_reflns_threshold_expression >2sigma(I)
_cod_data_source_file c8sc05158e2.cif
_cod_data_source_block exp111
_cod_depositor_comments
;
The following automatic conversions were performed:

'_symmetry_cell_setting' value 'Triclinic' changed to 'triclinic'
according to
/home/data/users/saulius/crontab/automatic-downloads/rss-feeds/RSC/lib/dictionaries/cif_core.dic
dictionary named 'cif_core.dic' version 2.4.2 from 2011-04-26.

Automatic conversion script
Id: cif_fix_values 4973 2017-02-22 13:04:09Z antanas 
;
_cod_original_cell_volume 3143.0(11)
_cod_original_sg_symbol_H-M P-1
_cod_database_code 1550624

loop_
_symmetry_equiv_pos_as_xyz
'x, y, z'
'-x, -y, -z'

loop_
_atom_site_label
_atom_site_type_symbol
_atom_site_fract_x
_atom_site_fract_y
_atom_site_fract_z
_atom_site_U_iso_or_equiv
_atom_site_adp_type
_atom_site_occupancy
_atom_site_symmetry_multiplicity
_atom_site_calc_flag
_atom_site_refinement_flags
F1 F -0.2442(4) 0.0277(4) 0.3699(2) 0.0545(13) Uani 1 1 d .
F2 F -0.1710(4) -0.0666(4) 0.4254(2) 0.0630(14) Uani 1 1 d .
F3 F -0.3438(5) -0.1856(5) 0.3542(2) 0.0830(18) Uani 1 1 d .
F4 F -0.2876(4) -0.1368(4) 0.2778(2) 0.0598(14) Uani 1 1 d .
F5 F -0.1819(5) -0.2389(4) 0.3136(3) 0.0785(17) Uani 1 1 d .
F6 F 0.0660(4) -0.0222(4) 0.4453(2) 0.0630(14) Uani 1 1 d .
F7 F 0.1683(4) -0.0259(4) 0.3672(2) 0.0506(12) Uani 1 1 d .
F8 F 0.1736(5) -0.1992(5) 0.4010(3) 0.0865(18) Uani 1 1 d .
F9 F -0.0207(5) -0.2294(5) 0.4028(3) 0.0787(17) Uani 1 1 d .
F10 F 0.0612(5) -0.2426(4) 0.3190(3) 0.0647(14) Uani 1 1 d .
F11 F 0.3674(4) 0.0119(4) 0.1404(2) 0.0571(13) Uani 1 1 d .
F12 F 0.2004(4) 0.0781(4) 0.12451(19) 0.0526(13) Uani 1 1 d .
F13 F 0.4033(5) 0.2190(5) 0.1704(3) 0.0809(17) Uani 1 1 d .
F14 F 0.2436(5) 0.2426(4) 0.2188(2) 0.0617(14) Uani 1 1 d .
F15 F 0.3917(5) 0.1773(4) 0.2532(2) 0.0688(15) Uani 1 1 d .
F16 F 0.3243(4) -0.1653(4) 0.1767(2) 0.0641(14) Uani 1 1 d .
F17 F 0.2077(4) -0.1513(4) 0.2506(2) 0.0539(13) Uani 1 1 d .
F18 F 0.4342(5) -0.1314(5) 0.2852(3) 0.0794(17) Uani 1 1 d .
F19 F 0.4885(4) -0.0076(4) 0.2417(2) 0.0661(15) Uani 1 1 d .
F20 F 0.3725(4) 0.0266(4) 0.3152(2) 0.0584(14) Uani 1 1 d .
P1 P -0.01094(18) 0.04369(17) 0.25012(9) 0.0332(6) Uani 1 1 d .
C1 C 0.0184(7) 0.1442(7) 0.3238(4) 0.039(2) Uani 1 1 d .
C2 C 0.0525(7) 0.2565(7) 0.3356(4) 0.045(2) Uani 1 1 d .
H2 H 0.0748 0.2862 0.3037 0.054 Uiso 1 1 calc R
C3 C 0.0546(8) 0.3256(8) 0.3928(4) 0.056(2) Uani 1 1 d .
H3 H 0.0807 0.4014 0.4001 0.067 Uiso 1 1 calc R
C4 C 0.0188(9) 0.2833(9) 0.4385(4) 0.062(3) Uani 1 1 d .
H4 H 0.0168 0.3312 0.4773 0.075 Uiso 1 1 calc R
C5 C -0.0148(8) 0.1722(9) 0.4296(4) 0.052(2) Uani 1 1 d .
H5 H -0.0398 0.1434 0.4615 0.063 Uiso 1 1 calc R
C6 C -0.0104(7) 0.1049(6) 0.3723(4) 0.037(2) Uani 1 1 d .
C7 C -0.0411(7) -0.0190(7) 0.3530(4) 0.041(2) Uani 1 1 d .
C8 C -0.1739(8) -0.0532(7) 0.3699(4) 0.043(2) Uani 1 1 d .
C9 C -0.2465(9) -0.1529(9) 0.3278(5) 0.058(3) Uani 1 1 d .
C10 C 0.0619(8) -0.0636(7) 0.3852(4) 0.048(2) Uani 1 1 d .
C11 C 0.0667(9) -0.1864(9) 0.3756(5) 0.061(3) Uani 1 1 d .
C12 C -0.0135(7) -0.0765(6) 0.1842(3) 0.038(2) Uani 1 1 d .
C13 C -0.1141(8) -0.1480(7) 0.1533(4) 0.051(2) Uani 1 1 d .
H13 H -0.1927 -0.1426 0.1684 0.061 Uiso 1 1 calc R
C14 C -0.0996(9) -0.2268(8) 0.1006(4) 0.063(3) Uani 1 1 d .
H14 H -0.1679 -0.2769 0.0811 0.075 Uiso 1 1 calc R
C15 C 0.0108(9) -0.2330(8) 0.0767(4) 0.067(3) Uani 1 1 d .
H15 H 0.0183 -0.2844 0.0394 0.081 Uiso 1 1 calc R
C16 C 0.1118(9) -0.1651(8) 0.1061(4) 0.062(3) Uani 1 1 d .
H16 H 0.1894 -0.1700 0.0898 0.075 Uiso 1 1 calc R
C17 C 0.0990(7) -0.0894(7) 0.1599(4) 0.043(2) Uani 1 1 d .
C18 C 0.2023(7) -0.0152(7) 0.2018(3) 0.038(2) Uani 1 1 d .
C19 C 0.2743(7) 0.0615(7) 0.1682(4) 0.047(2) Uani 1 1 d .
C20 C 0.3251(9) 0.1768(8) 0.2049(4) 0.049(2) Uani 1 1 d .
C21 C 0.2831(8) -0.0910(7) 0.2236(4) 0.046(2) Uani 1 1 d .
C22 C 0.3951(8) -0.0500(8) 0.2665(4) 0.052(2) Uani 1 1 d .
C23 C -0.1741(7) 0.0699(6) 0.2418(3) 0.035(2) Uani 1 1 d .
H23 H -0.2302 0.0042 0.2206 0.042 Uiso 1 1 calc R
H23A H -0.2068 0.1087 0.2796 0.042 Uiso 1 1 calc R
C24 C -0.1336(7) 0.1434(6) 0.2025(3) 0.034(2) Uani 1 1 d .
C25 C -0.1577(8) 0.2622(7) 0.2246(3) 0.040(2) Uani 1 1 d .
C26 C -0.2675(9) 0.2899(8) 0.2483(4) 0.052(2) Uani 1 1 d .
H26 H -0.3300 0.2339 0.2499 0.062 Uiso 1 1 calc R
C27 C -0.2867(11) 0.3971(10) 0.2693(4) 0.070(3) Uani 1 1 d .
H27 H -0.3626 0.4148 0.2849 0.084 Uiso 1 1 calc R
C28 C -0.1984(13) 0.4779(9) 0.2680(4) 0.067(3) Uani 1 1 d .
H28 H -0.2115 0.5519 0.2841 0.081 Uiso 1 1 calc R
C29 C -0.0901(11) 0.4541(8) 0.2436(4) 0.067(3) Uani 1 1 d .
H29 H -0.0295 0.5114 0.2417 0.080 Uiso 1 1 calc R
C30 C -0.0688(9) 0.3450(8) 0.2215(4) 0.054(2) Uani 1 1 d .
H30 H 0.0061 0.3280 0.2045 0.065 Uiso 1 1 calc R
C31 C -0.1851(7) 0.0994(6) 0.1377(3) 0.034(2) Uani 1 1 d .
C32 C -0.1080(8) 0.0826(8) 0.0909(4) 0.050(2) Uani 1 1 d .
H32 H -0.0221 0.1001 0.0989 0.061 Uiso 1 1 calc R
C33 C -0.1571(8) 0.0403(8) 0.0326(4) 0.054(2) Uani 1 1 d .
H33 H -0.1042 0.0315 0.0008 0.064 Uiso 1 1 calc R
C34 C -0.2801(9) 0.0108(7) 0.0199(4) 0.044(2) Uani 1 1 d .
H34 H -0.3119 -0.0215 -0.0201 0.053 Uiso 1 1 calc R
C35 C -0.3567(7) 0.0286(6) 0.0655(4) 0.040(2) Uani 1 1 d .
H35 H -0.4425 0.0109 0.0571 0.048 Uiso 1 1 calc R
C36 C -0.3101(7) 0.0718(6) 0.1237(4) 0.037(2) Uani 1 1 d .
H36 H -0.3645 0.0831 0.1549 0.045 Uiso 1 1 calc R
C37 C 0.2883(10) -0.4594(8) -0.1134(5) 0.077(3) Uani 1 1 d .
H37 H 0.2595 -0.4177 -0.1404 0.092 Uiso 1 1 calc R
H37A H 0.2167 -0.4882 -0.0954 0.092 Uiso 1 1 calc R
C38 C 0.3236(9) -0.2985(7) -0.0353(4) 0.057(3) Uani 1 1 d .
H38 H 0.2520 -0.3206 -0.0150 0.068 Uiso 1 1 calc R
H38A H 0.2963 -0.2565 -0.0625 0.068 Uiso 1 1 calc R
C39 C 0.4183(9) -0.2299(7) 0.0093(4) 0.057(3) Uani 1 1 d .
H39 H 0.4919 -0.2116 -0.0108 0.068 Uiso 1 1 calc R
H39A H 0.3874 -0.1610 0.0305 0.068 Uiso 1 1 calc R
C40 C 0.5377(8) -0.2275(7) 0.0961(4) 0.050(2) Uani 1 1 d .
H40 H 0.5095 -0.1573 0.1170 0.059 Uiso 1 1 calc R
H40A H 0.6152 -0.2119 0.0782 0.059 Uiso 1 1 calc R
C41 C 0.5569(9) -0.2938(7) 0.1392(4) 0.054(2) Uani 1 1 d .
H41 H 0.6074 -0.2487 0.1751 0.065 Uiso 1 1 calc R
H41A H 0.4774 -0.3198 0.1520 0.065 Uiso 1 1 calc R
C42 C 0.6471(11) -0.4479(9) 0.1480(4) 0.078(3) Uani 1 1 d .
H42 H 0.5718 -0.4769 0.1632 0.094 Uiso 1 1 calc R
H42A H 0.7008 -0.4023 0.1825 0.094 Uiso 1 1 calc R
C43 C 0.2751(16) -0.6509(16) 0.0713(9) 0.161(7) Uani 1 1 d .
H43 H 0.2702 -0.7172 0.0372 0.194 Uiso 1 1 calc R
H43A H 0.3443 -0.6517 0.0994 0.194 Uiso 1 1 calc R
C44 C 0.166(2) -0.648(3) 0.0999(13) 0.255(15) Uani 1 1 d .
H44 H 0.1807 -0.6532 0.1412 0.306 Uiso 1 1 calc R
H44A H 0.1054 -0.7091 0.0781 0.306 Uiso 1 1 calc R
C45 C 0.120(2) -0.540(2) 0.1010(11) 0.218(12) Uani 1 1 d .
H45 H 0.0359 -0.5520 0.0827 0.262 Uiso 1 1 calc R
H45A H 0.1214 -0.4935 0.1425 0.262 Uiso 1 1 calc R
C46 C 0.2016(17) -0.4896(17) 0.0674(12) 0.209(12) Uani 1 1 d .
H46 H 0.1568 -0.4808 0.0317 0.251 Uiso 1 1 calc R
H46A H 0.2374 -0.4164 0.0920 0.251 Uiso 1 1 calc R
C47 C 0.7621(9) 0.5887(8) 0.4324(4) 0.064(3) Uani 1 1 d .
H47 H 0.8411 0.6331 0.4322 0.077 Uiso 1 1 calc R
H47A H 0.7087 0.5919 0.3980 0.077 Uiso 1 1 calc R
C48 C 0.6941(9) 0.7447(8) 0.4983(5) 0.064(3) Uani 1 1 d .
H48 H 0.6451 0.7578 0.4650 0.077 Uiso 1 1 calc R
H48A H 0.7757 0.7872 0.5017 0.077 Uiso 1 1 calc R
C49 C 0.6344(9) 0.7807(7) 0.5537(5) 0.064(3) Uani 1 1 d .
H49 H 0.6812 0.7644 0.5867 0.076 Uiso 1 1 calc R
H49A H 0.6321 0.8606 0.5636 0.076 Uiso 1 1 calc R
C50 C 0.4450(9) 0.7636(8) 0.5979(4) 0.063(3) Uani 1 1 d .
H50 H 0.4397 0.8428 0.6056 0.076 Uiso 1 1 calc R
H50A H 0.4852 0.7509 0.6338 0.076 Uiso 1 1 calc R
C51 C 0.3214(9) 0.7025(8) 0.5855(4) 0.060(3) Uani 1 1 d .
H51 H 0.2690 0.7314 0.6183 0.073 Uiso 1 1 calc R
H51A H 0.2836 0.7103 0.5479 0.073 Uiso 1 1 calc R
C52 C 0.2176(8) 0.5265(8) 0.5726(4) 0.063(3) Uani 1 1 d .
H52 H 0.1723 0.5309 0.5360 0.075 Uiso 1 1 calc R
H52A H 0.1686 0.5537 0.6071 0.075 Uiso 1 1 calc R
C53 C 0.3692(16) 0.4482(12) 0.3451(7) 0.132(5) Uani 1 1 d .
H53 H 0.2998 0.3941 0.3474 0.158 Uiso 1 1 calc R
H53A H 0.4424 0.4103 0.3346 0.158 Uiso 1 1 calc R
C54 C 0.339(3) 0.511(2) 0.3011(9) 0.248(15) Uani 1 1 d .
H54 H 0.3903 0.4910 0.2666 0.298 Uiso 1 1 calc R
H54A H 0.2526 0.4898 0.2861 0.298 Uiso 1 1 calc R
C55 C 0.358(3) 0.6127(17) 0.3243(12) 0.207(11) Uani 1 1 d .
H55 H 0.2886 0.6493 0.3137 0.249 Uiso 1 1 calc R
H55A H 0.4342 0.6450 0.3117 0.249 Uiso 1 1 calc R
C56 C 0.366(3) 0.6205(16) 0.3878(12) 0.29(2) Uani 1 1 d .
H56 H 0.4304 0.6804 0.4080 0.347 Uiso 1 1 calc R
H56A H 0.2876 0.6390 0.4047 0.347 Uiso 1 1 calc R
O1 O -0.0347(4) -0.0554(4) 0.2923(2) 0.0343(13) Uani 1 1 d .
O2 O 0.1535(4) 0.0484(4) 0.2502(2) 0.0338(13) Uani 1 1 d .
O3 O -0.0040(4) 0.1356(4) 0.2078(2) 0.0362(13) Uani 1 1 d .
K1 K 0.5000 -0.5000 0.0000 0.0438(7) Uani 1 2 d S
O4 O 0.4483(5) -0.2886(4) 0.0509(3) 0.0517(16) Uani 1 1 d .
O5 O 0.3719(5) -0.3911(5) -0.0682(3) 0.0551(16) Uani 1 1 d .
O6 O 0.6178(5) -0.3848(5) 0.1095(2) 0.0549(16) Uani 1 1 d .
O7 O 0.3914(10) 0.5315(8) 0.3986(4) 0.125(3) Uani 1 1 d .
K2 K 0.5000 0.5000 0.5000 0.0567(8) Uani 1 2 d S
O8 O 0.7069(5) 0.6306(5) 0.4861(3) 0.0576(17) Uani 1 1 d .
O9 O 0.5140(5) 0.7267(5) 0.5474(3) 0.0606(17) Uani 1 1 d .
O10 O 0.3322(5) 0.5911(5) 0.5804(3) 0.0601(17) Uani 1 1 d .
O11 O 0.2915(10) -0.5543(10) 0.0506(5) 0.152(4) Uani 1 1 d .

loop_
_atom_site_aniso_label
_atom_site_aniso_U_11
_atom_site_aniso_U_22
_atom_site_aniso_U_33
_atom_site_aniso_U_23
_atom_site_aniso_U_13
_atom_site_aniso_U_12
F1 0.043(3) 0.067(3) 0.061(3) 0.023(3) 0.019(2) 0.018(3)
F2 0.053(3) 0.098(4) 0.047(3) 0.034(3) 0.014(2) 0.008(3)
F3 0.058(4) 0.117(5) 0.081(4) 0.050(4) 0.009(3) -0.021(3)
F4 0.055(3) 0.073(3) 0.051(3) 0.025(3) -0.007(3) -0.010(3)
F5 0.069(4) 0.051(3) 0.114(5) 0.023(3) -0.004(3) 0.000(3)
F6 0.055(3) 0.096(4) 0.042(3) 0.026(3) 0.001(2) 0.010(3)
F7 0.038(3) 0.065(3) 0.054(3) 0.024(2) 0.005(2) 0.009(2)
F8 0.072(4) 0.093(4) 0.114(5) 0.057(4) -0.008(4) 0.025(3)
F9 0.072(4) 0.095(4) 0.098(4) 0.071(4) 0.028(3) 0.014(3)
F10 0.072(4) 0.059(3) 0.072(4) 0.027(3) 0.018(3) 0.018(3)
F11 0.040(3) 0.084(4) 0.052(3) 0.020(3) 0.020(2) 0.018(3)
F12 0.043(3) 0.084(4) 0.038(3) 0.026(3) 0.009(2) 0.012(2)
F13 0.059(3) 0.090(4) 0.107(5) 0.052(4) 0.028(3) -0.002(3)
F14 0.049(3) 0.058(3) 0.080(4) 0.018(3) 0.015(3) 0.016(3)
F15 0.066(4) 0.072(4) 0.063(4) 0.015(3) -0.013(3) -0.004(3)
F16 0.056(3) 0.068(3) 0.067(3) 0.007(3) 0.021(3) 0.024(3)
F17 0.046(3) 0.058(3) 0.062(3) 0.020(3) 0.010(3) 0.014(2)
F18 0.061(4) 0.094(4) 0.099(4) 0.046(4) 0.001(3) 0.031(3)
F19 0.033(3) 0.101(4) 0.071(4) 0.031(3) 0.012(3) 0.013(3)
F20 0.044(3) 0.082(4) 0.049(3) 0.018(3) 0.002(2) 0.006(3)
P1 0.0299(13) 0.0431(13) 0.0290(12) 0.0112(10) 0.0065(9) 0.0102(10)
C1 0.031(5) 0.047(6) 0.042(6) 0.011(5) -0.001(4) 0.016(4)
C2 0.041(5) 0.049(6) 0.046(6) 0.014(5) -0.003(4) 0.008(4)
C3 0.059(6) 0.049(6) 0.052(7) 0.000(6) 0.000(5) 0.010(5)
C4 0.062(7) 0.070(8) 0.044(7) -0.008(6) 0.002(5) 0.022(6)
C5 0.046(6) 0.073(8) 0.040(6) 0.015(5) 0.008(4) 0.011(5)
C6 0.037(5) 0.046(6) 0.029(5) 0.008(5) 0.004(4) 0.016(4)
C7 0.037(5) 0.058(6) 0.035(6) 0.019(4) 0.003(4) 0.012(4)
C8 0.043(6) 0.060(6) 0.033(6) 0.023(5) 0.009(4) 0.002(5)
C9 0.052(6) 0.070(8) 0.060(7) 0.032(6) 0.012(6) 0.004(6)
C10 0.042(6) 0.071(7) 0.036(6) 0.022(5) 0.017(4) 0.006(5)
C11 0.052(7) 0.072(8) 0.074(8) 0.039(7) 0.002(6) 0.018(5)
C12 0.034(5) 0.041(5) 0.039(5) 0.013(4) 0.001(4) 0.007(4)
C13 0.045(6) 0.058(6) 0.048(6) 0.011(5) 0.003(5) 0.003(5)
C14 0.055(7) 0.065(7) 0.053(7) -0.009(6) -0.004(5) 0.005(5)
C15 0.054(7) 0.082(7) 0.045(6) -0.019(5) 0.008(6) 0.011(6)
C16 0.044(6) 0.081(7) 0.049(6) -0.006(6) 0.010(5) 0.007(6)
C17 0.040(6) 0.051(6) 0.034(5) 0.004(5) 0.011(4) 0.009(4)
C18 0.034(5) 0.049(5) 0.035(5) 0.012(4) 0.017(4) 0.015(4)
C19 0.031(5) 0.075(7) 0.038(5) 0.017(5) 0.010(5) 0.016(5)
C20 0.038(6) 0.067(7) 0.045(6) 0.026(5) 0.000(5) -0.005(6)
C21 0.048(6) 0.047(5) 0.042(5) 0.007(5) 0.026(5) 0.006(5)
C22 0.039(6) 0.069(7) 0.057(7) 0.025(6) 0.013(5) 0.018(5)
C23 0.038(5) 0.043(5) 0.025(4) 0.009(4) 0.006(4) 0.012(4)
C24 0.035(5) 0.040(5) 0.031(5) 0.011(4) 0.012(4) 0.011(4)
C25 0.047(6) 0.050(6) 0.025(5) 0.012(4) -0.002(4) 0.006(5)
C26 0.059(7) 0.053(7) 0.041(5) 0.002(5) 0.014(5) 0.025(5)
C27 0.089(8) 0.069(8) 0.055(7) 0.010(6) 0.023(6) 0.036(7)
C28 0.108(10) 0.057(7) 0.038(6) 0.006(5) 0.007(6) 0.033(8)
C29 0.101(9) 0.047(7) 0.053(6) 0.022(5) -0.018(6) -0.003(6)
C30 0.060(6) 0.054(7) 0.053(6) 0.021(5) -0.001(5) 0.006(6)
C31 0.041(6) 0.034(5) 0.033(5) 0.013(4) 0.010(4) 0.011(4)
C32 0.033(5) 0.088(7) 0.033(6) 0.016(5) 0.011(5) 0.018(5)
C33 0.044(7) 0.094(7) 0.029(6) 0.018(5) 0.016(5) 0.028(5)
C34 0.061(7) 0.050(5) 0.026(5) 0.010(4) 0.003(5) 0.023(5)
C35 0.037(5) 0.045(5) 0.042(6) 0.017(4) -0.001(5) 0.007(4)
C36 0.036(6) 0.052(5) 0.030(6) 0.019(4) 0.009(4) 0.012(4)
C37 0.096(8) 0.066(7) 0.064(7) 0.010(6) -0.027(7) 0.025(7)
C38 0.061(6) 0.052(6) 0.059(6) 0.013(5) -0.005(5) 0.019(5)
C39 0.069(7) 0.047(6) 0.063(6) 0.026(5) -0.005(5) 0.018(5)
C40 0.051(6) 0.044(5) 0.052(6) 0.004(5) 0.006(5) 0.015(5)
C41 0.065(6) 0.045(6) 0.043(5) -0.006(5) -0.008(5) 0.015(5)
C42 0.110(9) 0.069(7) 0.053(6) 0.005(6) -0.025(6) 0.036(7)
C43 0.142(15) 0.181(17) 0.219(19) 0.129(16) 0.089(14) 0.058(13)
C44 0.18(2) 0.38(4) 0.32(3) 0.26(3) 0.13(2) 0.09(2)
C45 0.19(2) 0.28(3) 0.27(3) 0.16(2) 0.17(2) 0.11(2)
C46 0.133(15) 0.21(2) 0.37(3) 0.19(2) 0.14(2) 0.095(15)
C47 0.055(6) 0.077(8) 0.064(7) 0.022(6) 0.019(5) 0.011(5)
C48 0.060(7) 0.051(7) 0.084(8) 0.021(5) 0.013(6) 0.005(5)
C49 0.060(7) 0.046(6) 0.079(8) 0.007(5) 0.003(6) 0.008(5)
C50 0.065(7) 0.059(6) 0.061(7) 0.001(5) 0.013(6) 0.016(6)
C51 0.063(7) 0.051(7) 0.064(7) 0.004(5) 0.015(5) 0.023(5)
C52 0.046(6) 0.073(7) 0.065(7) 0.009(5) 0.015(5) 0.009(6)
C53 0.170(15) 0.096(11) 0.117(12) 0.013(11) 0.004(11) -0.001(10)
C54 0.49(5) 0.14(2) 0.132(16) 0.062(15) -0.08(2) 0.07(2)
C55 0.33(3) 0.090(14) 0.23(3) 0.097(16) 0.01(2) 0.036(17)
C56 0.51(5) 0.097(15) 0.23(3) 0.008(15) -0.23(3) 0.08(2)
O1 0.034(3) 0.048(3) 0.026(3) 0.013(3) 0.008(2) 0.013(2)
O2 0.027(3) 0.042(3) 0.033(3) 0.008(3) 0.005(2) 0.010(2)
O3 0.027(3) 0.051(3) 0.036(3) 0.020(3) 0.007(2) 0.008(2)
K1 0.0501(17) 0.0416(16) 0.0424(16) 0.0133(12) 0.0000(13) 0.0135(13)
O4 0.053(4) 0.045(4) 0.055(4) 0.010(3) -0.001(3) 0.009(3)
O5 0.065(4) 0.051(4) 0.050(4) 0.012(3) -0.006(3) 0.021(3)
O6 0.064(4) 0.057(4) 0.046(4) 0.011(3) -0.005(3) 0.024(3)
O7 0.160(9) 0.095(7) 0.113(7) 0.011(6) -0.036(6) 0.049(6)
K2 0.0494(18) 0.0481(17) 0.066(2) 0.0048(14) 0.0140(15) 0.0033(14)
O8 0.054(4) 0.056(4) 0.060(4) 0.015(3) 0.011(3) -0.002(3)
O9 0.048(4) 0.053(4) 0.070(4) -0.001(3) 0.005(3) 0.003(3)
O10 0.047(4) 0.060(5) 0.068(4) 0.007(3) 0.012(3) 0.006(3)
O11 0.123(8) 0.178(10) 0.216(12) 0.135(10) 0.093(8) 0.049(8)

loop_
_atom_type_symbol
_atom_type_description
_atom_type_scat_dispersion_real
_atom_type_scat_dispersion_imag
_atom_type_scat_source
C C 0.0033 0.0016 'International Tables Vol C Tables 4.2.6.8 and 6.1.1.4'
H H 0.0000 0.0000 'International Tables Vol C Tables 4.2.6.8 and 6.1.1.4'
O O 0.0106 0.0060 'International Tables Vol C Tables 4.2.6.8 and 6.1.1.4'
F F 0.0171 0.0103 'International Tables Vol C Tables 4.2.6.8 and 6.1.1.4'
P P 0.1023 0.0942 'International Tables Vol C Tables 4.2.6.8 and 6.1.1.4'
K K 0.2009 0.2494 'International Tables Vol C Tables 4.2.6.8 and 6.1.1.4'

loop_
_geom_angle_atom_site_label_1
_geom_angle_atom_site_label_2
_geom_angle_atom_site_label_3
_geom_angle
_geom_angle_site_symmetry_1
_geom_angle_site_symmetry_3
O3 P1 O1 174.1(2) . .
O3 P1 O2 88.8(2) . .
O1 P1 O2 96.8(2) . .
O3 P1 C1 97.1(3) . .
O1 P1 C1 85.0(3) . .
O2 P1 C1 85.2(3) . .
O3 P1 C12 93.7(3) . .
O1 P1 C12 85.2(3) . .
O2 P1 C12 85.3(3) . .
C1 P1 C12 165.5(4) . .
O3 P1 C23 76.5(3) . .
O1 P1 C23 97.9(3) . .
O2 P1 C23 165.1(3) . .
C1 P1 C23 93.7(3) . .
C12 P1 C23 98.2(3) . .
C6 C1 C2 116.7(7) . .
C6 C1 P1 115.4(6) . .
C2 C1 P1 127.5(6) . .
C3 C2 C1 121.7(8) . .
C3 C2 H2 119.2 . .
C1 C2 H2 119.2 . .
C4 C3 C2 119.2(9) . .
C4 C3 H3 120.4 . .
C2 C3 H3 120.4 . .
C3 C4 C5 121.8(8) . .
C3 C4 H4 119.1 . .
C5 C4 H4 119.1 . .
C4 C5 C6 117.4(8) . .
C4 C5 H5 121.3 . .
C6 C5 H5 121.3 . .
C1 C6 C5 123.1(8) . .
C1 C6 C7 110.8(7) . .
C5 C6 C7 126.0(8) . .
O1 C7 C6 108.8(6) . .
O1 C7 C8 109.3(6) . .
C6 C7 C8 110.6(7) . .
O1 C7 C10 109.5(6) . .
C6 C7 C10 105.2(6) . .
C8 C7 C10 113.3(6) . .
F2 C8 F1 107.2(6) . .
F2 C8 C9 108.4(7) . .
F1 C8 C9 103.4(7) . .
F2 C8 C7 110.6(7) . .
F1 C8 C7 109.4(6) . .
C9 C8 C7 117.2(7) . .
F4 C9 F3 106.9(8) . .
F4 C9 F5 107.5(8) . .
F3 C9 F5 105.6(8) . .
F4 C9 C8 113.9(8) . .
F3 C9 C8 110.0(8) . .
F5 C9 C8 112.4(8) . .
F7 C10 F6 106.8(7) . .
F7 C10 C11 105.4(7) . .
F6 C10 C11 104.6(7) . .
F7 C10 C7 105.9(6) . .
F6 C10 C7 111.6(7) . .
C11 C10 C7 121.6(8) . .
F10 C11 F9 109.2(8) . .
F10 C11 F8 107.5(8) . .
F9 C11 F8 106.7(8) . .
F10 C11 C10 114.0(8) . .
F9 C11 C10 111.3(8) . .
F8 C11 C10 107.8(8) . .
C17 C12 C13 116.8(7) . .
C17 C12 P1 114.1(6) . .
C13 C12 P1 128.8(6) . .
C14 C13 C12 120.5(8) . .
C14 C13 H13 119.8 . .
C12 C13 H13 119.8 . .
C15 C14 C13 120.8(9) . .
C15 C14 H14 119.6 . .
C13 C14 H14 119.6 . .
C14 C15 C16 120.2(8) . .
C14 C15 H15 119.9 . .
C16 C15 H15 119.9 . .
C15 C16 C17 119.2(8) . .
C15 C16 H16 120.4 . .
C17 C16 H16 120.4 . .
C16 C17 C12 122.3(8) . .
C16 C17 C18 126.4(7) . .
C12 C17 C18 111.1(7) . .
O2 C18 C17 109.2(6) . .
O2 C18 C21 108.5(6) . .
C17 C18 C21 106.8(6) . .
O2 C18 C19 108.7(6) . .
C17 C18 C19 109.9(6) . .
C21 C18 C19 113.6(6) . .
F12 C19 F11 106.1(6) . .
F12 C19 C20 104.0(7) . .
F11 C19 C20 108.4(7) . .
F12 C19 C18 110.2(6) . .
F11 C19 C18 109.8(7) . .
C20 C19 C18 117.6(7) . .
F14 C20 F15 110.0(8) . .
F14 C20 F13 106.8(7) . .
F15 C20 F13 105.6(7) . .
F14 C20 C19 114.2(7) . .
F15 C20 C19 112.7(8) . .
F13 C20 C19 107.0(7) . .
F17 C21 F16 105.1(6) . .
F17 C21 C22 105.2(7) . .
F16 C21 C22 103.7(7) . .
F17 C21 C18 105.9(6) . .
F16 C21 C18 111.6(7) . .
C22 C21 C18 123.8(7) . .
F19 C22 F20 107.4(8) . .
F19 C22 F18 106.8(7) . .
F20 C22 F18 107.0(7) . .
F19 C22 C21 112.6(7) . .
F20 C22 C21 112.1(7) . .
F18 C22 C21 110.7(8) . .
C24 C23 P1 88.5(4) . .
C24 C23 H23 113.9 . .
P1 C23 H23 113.9 . .
C24 C23 H23A 113.9 . .
P1 C23 H23A 113.9 . .
H23 C23 H23A 111.1 . .
O3 C24 C23 97.5(5) . .
O3 C24 C31 111.3(6) . .
C23 C24 C31 113.4(6) . .
O3 C24 C25 110.2(6) . .
C23 C24 C25 116.1(6) . .
C31 C24 C25 108.0(6) . .
C30 C25 C26 118.7(8) . .
C30 C25 C24 119.9(8) . .
C26 C25 C24 121.4(8) . .
C27 C26 C25 120.8(9) . .
C27 C26 H26 119.6 . .
C25 C26 H26 119.6 . .
C28 C27 C26 120.5(10) . .
C28 C27 H27 119.8 . .
C26 C27 H27 119.8 . .
C27 C28 C29 120.6(9) . .
C27 C28 H28 119.7 . .
C29 C28 H28 119.7 . .
C28 C29 C30 119.8(10) . .
C28 C29 H29 120.1 . .
C30 C29 H29 120.1 . .
C25 C30 C29 119.6(9) . .
C25 C30 H30 120.2 . .
C29 C30 H30 120.2 . .
C32 C31 C36 118.0(7) . .
C32 C31 C24 121.0(7) . .
C36 C31 C24 121.1(7) . .
C33 C32 C31 119.7(8) . .
C33 C32 H32 120.2 . .
C31 C32 H32 120.2 . .
C34 C33 C32 121.5(8) . .
C34 C33 H33 119.3 . .
C32 C33 H33 119.3 . .
C33 C34 C35 119.2(8) . .
C33 C34 H34 120.4 . .
C35 C34 H34 120.4 . .
C34 C35 C36 120.3(8) . .
C34 C35 H35 119.8 . .
C36 C35 H35 119.8 . .
C35 C36 C31 121.3(7) . .
C35 C36 H36 119.3 . .
C31 C36 H36 119.3 . .
O5 C37 C42 108.0(8) . 2_645
O5 C37 H37 110.1 . .
C42 C37 H37 110.1 2_645 .
O5 C37 H37A 110.1 . .
C42 C37 H37A 110.1 2_645 .
H37 C37 H37A 108.4 . .
O5 C38 C39 109.3(7) . .
O5 C38 H38 109.8 . .
C39 C38 H38 109.8 . .
O5 C38 H38A 109.8 . .
C39 C38 H38A 109.8 . .
H38 C38 H38A 108.3 . .
O4 C39 C38 108.8(7) . .
O4 C39 H39 109.9 . .
C38 C39 H39 109.9 . .
O4 C39 H39A 109.9 . .
C38 C39 H39A 109.9 . .
H39 C39 H39A 108.3 . .
O4 C40 C41 108.0(7) . .
O4 C40 H40 110.1 . .
C41 C40 H40 110.1 . .
O4 C40 H40A 110.1 . .
C41 C40 H40A 110.1 . .
H40 C40 H40A 108.4 . .
O6 C41 C40 107.9(7) . .
O6 C41 H41 110.1 . .
C40 C41 H41 110.1 . .
O6 C41 H41A 110.1 . .
C40 C41 H41A 110.1 . .
H41 C41 H41A 108.4 . .
O6 C42 C37 108.3(8) . 2_645
O6 C42 H42 110.0 . .
C37 C42 H42 110.0 2_645 .
O6 C42 H42A 110.0 . .
C37 C42 H42A 110.0 2_645 .
H42 C42 H42A 108.4 . .
C44 C43 O11 106.5(16) . .
C44 C43 H43 110.4 . .
O11 C43 H43 110.4 . .
C44 C43 H43A 110.4 . .
O11 C43 H43A 110.4 . .
H43 C43 H43A 108.6 . .
C43 C44 C45 107.3(18) . .
C43 C44 H44 110.3 . .
C45 C44 H44 110.3 . .
C43 C44 H44A 110.3 . .
C45 C44 H44A 110.3 . .
H44 C44 H44A 108.5 . .
C46 C45 C44 105.9(15) . .
C46 C45 H45 110.6 . .
C44 C45 H45 110.6 . .
C46 C45 H45A 110.6 . .
C44 C45 H45A 110.6 . .
H45 C45 H45A 108.7 . .
O11 C46 C45 108.2(15) . .
O11 C46 H46 110.1 . .
C45 C46 H46 110.1 . .
O11 C46 H46A 110.1 . .
C45 C46 H46A 110.1 . .
H46 C46 H46A 108.4 . .
O8 C47 C52 109.1(8) . 2_666
O8 C47 H47 109.9 . .
C52 C47 H47 109.9 2_666 .
O8 C47 H47A 109.9 . .
C52 C47 H47A 109.9 2_666 .
H47 C47 H47A 108.3 . .
O8 C48 C49 110.1(8) . .
O8 C48 H48 109.6 . .
C49 C48 H48 109.6 . .
O8 C48 H48A 109.6 . .
C49 C48 H48A 109.6 . .
H48 C48 H48A 108.1 . .
O9 C49 C48 109.9(8) . .
O9 C49 H49 109.7 . .
C48 C49 H49 109.7 . .
O9 C49 H49A 109.7 . .
C48 C49 H49A 109.7 . .
H49 C49 H49A 108.2 . .
O9 C50 C51 108.4(7) . .
O9 C50 H50 110.0 . .
C51 C50 H50 110.0 . .
O9 C50 H50A 110.0 . .
C51 C50 H50A 110.0 . .
H50 C50 H50A 108.4 . .
O10 C51 C50 108.1(8) . .
O10 C51 H51 110.1 . .
C50 C51 H51 110.1 . .
O10 C51 H51A 110.1 . .
C50 C51 H51A 110.1 . .
H51 C51 H51A 108.4 . .
O10 C52 C47 108.8(8) . 2_666
O10 C52 H52 109.9 . .
C47 C52 H52 109.9 2_666 .
O10 C52 H52A 109.9 . .
C47 C52 H52A 109.9 2_666 .
H52 C52 H52A 108.3 . .
O7 C53 C54 101.9(13) . .
O7 C53 H53 111.4 . .
C54 C53 H53 111.4 . .
O7 C53 H53A 111.4 . .
C54 C53 H53A 111.4 . .
H53 C53 H53A 109.3 . .
C55 C54 C53 111.9(18) . .
C55 C54 H54 109.2 . .
C53 C54 H54 109.2 . .
C55 C54 H54A 109.2 . .
C53 C54 H54A 109.2 . .
H54 C54 H54A 107.9 . .
C54 C55 C56 102.3(16) . .
C54 C55 H55 111.3 . .
C56 C55 H55 111.3 . .
C54 C55 H55A 111.3 . .
C56 C55 H55A 111.3 . .
H55 C55 H55A 109.2 . .
O7 C56 C55 112.7(19) . .
O7 C56 H56 109.1 . .
C55 C56 H56 109.1 . .
O7 C56 H56A 109.1 . .
C55 C56 H56A 109.1 . .
H56 C56 H56A 107.8 . .
C7 O1 P1 118.8(5) . .
C18 O2 P1 118.2(4) . .
C24 O3 P1 97.3(4) . .
O11 K1 O11 179.999(1) 2_645 .
O11 K1 O6 87.1(3) 2_645 .
O11 K1 O6 92.9(3) . .
O11 K1 O6 92.9(3) 2_645 2_645
O11 K1 O6 87.1(3) . 2_645
O6 K1 O6 179.999(1) . 2_645
O11 K1 O4 97.1(3) 2_645 .
O11 K1 O4 82.9(3) . .
O6 K1 O4 61.52(16) . .
O6 K1 O4 118.48(16) 2_645 .
O11 K1 O4 82.9(3) 2_645 2_645
O11 K1 O4 97.1(3) . 2_645
O6 K1 O4 118.48(16) . 2_645
O6 K1 O4 61.52(16) 2_645 2_645
O4 K1 O4 180.000(1) . 2_645
O11 K1 O5 88.8(3) 2_645 .
O11 K1 O5 91.2(3) . .
O6 K1 O5 120.11(17) . .
O6 K1 O5 59.89(17) 2_645 .
O4 K1 O5 59.84(17) . .
O4 K1 O5 120.16(17) 2_645 .
O11 K1 O5 91.2(3) 2_645 2_645
O11 K1 O5 88.8(3) . 2_645
O6 K1 O5 59.89(17) . 2_645
O6 K1 O5 120.11(17) 2_645 2_645
O4 K1 O5 120.16(17) . 2_645
O4 K1 O5 59.84(17) 2_645 2_645
O5 K1 O5 180.0 . 2_645
C40 O4 C39 112.4(6) . .
C40 O4 K1 113.0(4) . .
C39 O4 K1 115.0(5) . .
C38 O5 C37 112.9(7) . .
C38 O5 K1 115.2(5) . .
C37 O5 K1 115.0(5) . .
C42 O6 C41 111.9(7) . .
C42 O6 K1 115.8(5) . .
C41 O6 K1 112.4(4) . .
C56 O7 C53 107.6(13) . .
C56 O7 K2 129.5(11) . .
C53 O7 K2 122.4(9) . .
O7 K2 O7 180.0(6) . 2_666
O7 K2 O8 89.3(3) . .
O7 K2 O8 90.7(3) 2_666 .
O7 K2 O8 90.7(3) . 2_666
O7 K2 O8 89.3(3) 2_666 2_666
O8 K2 O8 179.998(2) . 2_666
O7 K2 O10 82.2(2) . 2_666
O7 K2 O10 97.8(2) 2_666 2_666
O8 K2 O10 61.04(18) . 2_666
O8 K2 O10 118.96(18) 2_666 2_666
O7 K2 O10 97.8(2) . .
O7 K2 O10 82.2(2) 2_666 .
O8 K2 O10 118.96(18) . .
O8 K2 O10 61.04(18) 2_666 .
O10 K2 O10 179.999(1) 2_666 .
O7 K2 O9 93.8(2) . 2_666
O7 K2 O9 86.2(2) 2_666 2_666
O8 K2 O9 119.28(18) . 2_666
O8 K2 O9 60.72(18) 2_666 2_666
O10 K2 O9 59.46(18) 2_666 2_666
O10 K2 O9 120.54(18) . 2_666
O7 K2 O9 86.2(2) . .
O7 K2 O9 93.8(2) 2_666 .
O8 K2 O9 60.72(18) . .
O8 K2 O9 119.28(18) 2_666 .
O10 K2 O9 120.54(18) 2_666 .
O10 K2 O9 59.46(18) . .
O9 K2 O9 180.0(2) 2_666 .
C47 O8 C48 113.7(7) . .
C47 O8 K2 113.3(5) . .
C48 O8 K2 114.9(5) . .
C49 O9 C50 113.8(7) . .
C49 O9 K2 113.5(5) . .
C50 O9 K2 116.0(5) . .
C52 O10 C51 112.6(7) . .
C52 O10 K2 113.4(5) . .
C51 O10 K2 114.8(5) . .
C46 O11 C43 111.8(11) . .
C46 O11 K1 126.0(10) . .
C43 O11 K1 121.5(9) . .

loop_
_geom_bond_atom_site_label_1
_geom_bond_atom_site_label_2
_geom_bond_distance
_geom_bond_site_symmetry_2
F1 C8 1.358(10) .
F2 C8 1.349(9) .
F3 C9 1.339(10) .
F4 C9 1.309(10) .
F5 C9 1.349(11) .
F6 C10 1.353(9) .
F7 C10 1.345(9) .
F8 C11 1.344(11) .
F9 C11 1.324(11) .
F10 C11 1.317(11) .
F11 C19 1.357(9) .
F12 C19 1.354(9) .
F13 C20 1.365(9) .
F14 C20 1.289(10) .
F15 C20 1.318(10) .
F16 C21 1.370(9) .
F17 C21 1.357(9) .
F18 C22 1.336(10) .
F19 C22 1.335(10) .
F20 C22 1.337(10) .
P1 O3 1.722(5) .
P1 O1 1.804(5) .
P1 O2 1.809(5) .
P1 C1 1.843(8) .
P1 C12 1.858(8) .
P1 C23 1.878(8) .
C1 C6 1.388(11) .
C1 C2 1.397(11) .
C2 C3 1.385(12) .
C2 H2 0.9500 .
C3 C4 1.369(13) .
C3 H3 0.9500 .
C4 C5 1.389(13) .
C4 H4 0.9500 .
C5 C6 1.386(11) .
C5 H5 0.9500 .
C6 C7 1.527(11) .
C7 O1 1.371(9) .
C7 C8 1.577(11) .
C7 C10 1.576(12) .
C8 C9 1.513(13) .
C10 C11 1.535(13) .
C12 C17 1.390(11) .
C12 C13 1.400(11) .
C13 C14 1.391(12) .
C13 H13 0.9500 .
C14 C15 1.359(13) .
C14 H14 0.9500 .
C15 C16 1.374(13) .
C15 H15 0.9500 .
C16 C17 1.386(12) .
C16 H16 0.9500 .
C17 C18 1.532(11) .
C18 O2 1.368(9) .
C18 C21 1.552(12) .
C18 C19 1.580(11) .
C19 C20 1.530(13) .
C21 C22 1.514(12) .
C23 C24 1.522(10) .
C23 H23 0.9900 .
C23 H23A 0.9900 .
C24 O3 1.447(9) .
C24 C31 1.528(11) .
C24 C25 1.525(11) .
C25 C30 1.384(12) .
C25 C26 1.390(12) .
C26 C27 1.371(13) .
C26 H26 0.9500 .
C27 C28 1.351(14) .
C27 H27 0.9500 .
C28 C29 1.369(14) .
C28 H28 0.9500 .
C29 C30 1.402(13) .
C29 H29 0.9500 .
C30 H30 0.9500 .
C31 C32 1.392(11) .
C31 C36 1.392(11) .
C32 C33 1.385(12) .
C32 H32 0.9500 .
C33 C34 1.370(12) .
C33 H33 0.9500 .
C34 C35 1.368(11) .
C34 H34 0.9500 .
C35 C36 1.376(11) .
C35 H35 0.9500 .
C36 H36 0.9500 .
C37 O5 1.412(11) .
C37 C42 1.508(14) 2_645
C37 H37 0.9900 .
C37 H37A 0.9900 .
C38 O5 1.397(10) .
C38 C39 1.477(12) .
C38 H38 0.9900 .
C38 H38A 0.9900 .
C39 O4 1.424(10) .
C39 H39 0.9900 .
C39 H39A 0.9900 .
C40 O4 1.419(10) .
C40 C41 1.499(12) .
C40 H40 0.9900 .
C40 H40A 0.9900 .
C41 O6 1.433(10) .
C41 H41 0.9900 .
C41 H41A 0.9900 .
C42 O6 1.406(11) .
C42 C37 1.508(14) 2_645
C42 H42 0.9900 .
C42 H42A 0.9900 .
C43 C44 1.39(2) .
C43 O11 1.439(17) .
C43 H43 0.9900 .
C43 H43A 0.9900 .
C44 C45 1.51(3) .
C44 H44 0.9900 .
C44 H44A 0.9900 .
C45 C46 1.42(2) .
C45 H45 0.9900 .
C45 H45A 0.9900 .
C46 O11 1.361(18) .
C46 H46 0.9900 .
C46 H46A 0.9900 .
C47 O8 1.409(10) .
C47 C52 1.489(13) 2_666
C47 H47 0.9900 .
C47 H47A 0.9900 .
C48 O8 1.435(11) .
C48 C49 1.454(13) .
C48 H48 0.9900 .
C48 H48A 0.9900 .
C49 O9 1.415(11) .
C49 H49 0.9900 .
C49 H49A 0.9900 .
C50 O9 1.424(10) .
C50 C51 1.477(13) .
C50 H50 0.9900 .
C50 H50A 0.9900 .
C51 O10 1.418(10) .
C51 H51 0.9900 .
C51 H51A 0.9900 .
C52 O10 1.413(10) .
C52 C47 1.489(13) 2_666
C52 H52 0.9900 .
C52 H52A 0.9900 .
C53 O7 1.400(16) .
C53 C54 1.51(2) .
C53 H53 0.9900 .
C53 H53A 0.9900 .
C54 C55 1.26(2) .
C54 H54 0.9900 .
C54 H54A 0.9900 .
C55 C56 1.45(3) .
C55 H55 0.9900 .
C55 H55A 0.9900 .
C56 O7 1.286(19) .
C56 H56 0.9900 .
C56 H56A 0.9900 .
K1 O11 2.731(9) 2_645
K1 O11 2.731(9) .
K1 O6 2.777(5) .
K1 O6 2.777(5) 2_645
K1 O4 2.778(5) .
K1 O4 2.778(5) 2_645
K1 O5 2.809(5) .
K1 O5 2.809(5) 2_645
O7 K2 2.752(9) .
K2 O7 2.753(9) 2_666
K2 O8 2.765(6) .
K2 O8 2.765(6) 2_666
K2 O10 2.798(6) 2_666
K2 O10 2.798(6) .
K2 O9 2.802(6) 2_666
K2 O9 2.802(6) .

loop_
_geom_torsion_atom_site_label_1
_geom_torsion_atom_site_label_2
_geom_torsion_atom_site_label_3
_geom_torsion_atom_site_label_4
_geom_torsion
_geom_torsion_site_symmetry_1
_geom_torsion_site_symmetry_4
O3 P1 C1 C6 164.0(6) . .
O1 P1 C1 C6 -10.5(6) . .
O2 P1 C1 C6 -107.7(6) . .
C12 P1 C1 C6 -58.2(17) . .
C23 P1 C1 C6 87.2(6) . .
O3 P1 C1 C2 -8.0(7) . .
O1 P1 C1 C2 177.5(7) . .
O2 P1 C1 C2 80.2(7) . .
C12 P1 C1 C2 129.7(14) . .
C23 P1 C1 C2 -84.9(7) . .
C6 C1 C2 C3 -1.5(11) . .
P1 C1 C2 C3 170.5(6) . .
C1 C2 C3 C4 -2.1(13) . .
C2 C3 C4 C5 2.8(14) . .
C3 C4 C5 C6 0.2(13) . .
C2 C1 C6 C5 4.7(11) . .
P1 C1 C6 C5 -168.3(6) . .
C2 C1 C6 C7 -177.9(6) . .
P1 C1 C6 C7 9.2(8) . .
C4 C5 C6 C1 -4.0(12) . .
C4 C5 C6 C7 178.9(8) . .
C1 C6 C7 O1 -1.8(9) . .
C5 C6 C7 O1 175.6(7) . .
C1 C6 C7 C8 -121.9(7) . .
C5 C6 C7 C8 55.5(10) . .
C1 C6 C7 C10 115.4(7) . .
C5 C6 C7 C10 -67.2(10) . .
O1 C7 C8 F2 151.2(7) . .
C6 C7 C8 F2 -89.0(8) . .
C10 C7 C8 F2 28.8(10) . .
O1 C7 C8 F1 -91.0(7) . .
C6 C7 C8 F1 28.8(9) . .
C10 C7 C8 F1 146.6(7) . .
O1 C7 C8 C9 26.2(10) . .
C6 C7 C8 C9 146.0(8) . .
C10 C7 C8 C9 -96.2(9) . .
F2 C8 C9 F4 160.2(7) . .
F1 C8 C9 F4 46.6(9) . .
C7 C8 C9 F4 -73.8(11) . .
F2 C8 C9 F3 40.1(11) . .
F1 C8 C9 F3 -73.4(9) . .
C7 C8 C9 F3 166.2(7) . .
F2 C8 C9 F5 -77.3(9) . .
F1 C8 C9 F5 169.2(7) . .
C7 C8 C9 F5 48.8(11) . .
O1 C7 C10 F7 58.9(8) . .
C6 C7 C10 F7 -57.9(8) . .
C8 C7 C10 F7 -178.8(7) . .
O1 C7 C10 F6 174.7(6) . .
C6 C7 C10 F6 57.9(8) . .
C8 C7 C10 F6 -63.0(9) . .
O1 C7 C10 C11 -61.1(10) . .
C6 C7 C10 C11 -177.8(8) . .
C8 C7 C10 C11 61.3(10) . .
F7 C10 C11 F10 -68.9(9) . .
F6 C10 C11 F10 178.7(7) . .
C7 C10 C11 F10 51.3(11) . .
F7 C10 C11 F9 167.1(7) . .
F6 C10 C11 F9 54.6(10) . .
C7 C10 C11 F9 -72.8(11) . .
F7 C10 C11 F8 50.4(10) . .
F6 C10 C11 F8 -62.1(9) . .
C7 C10 C11 F8 170.5(7) . .
O3 P1 C12 C17 75.4(6) . .
O1 P1 C12 C17 -110.4(6) . .
O2 P1 C12 C17 -13.1(6) . .
C1 P1 C12 C17 -62.7(17) . .
C23 P1 C12 C17 152.3(6) . .
O3 P1 C12 C13 -98.0(8) . .
O1 P1 C12 C13 76.2(8) . .
O2 P1 C12 C13 173.4(8) . .
C1 P1 C12 C13 123.9(14) . .
C23 P1 C12 C13 -21.1(8) . .
C17 C12 C13 C14 -0.5(12) . .
P1 C12 C13 C14 172.8(7) . .
C12 C13 C14 C15 -2.9(14) . .
C13 C14 C15 C16 3.7(16) . .
C14 C15 C16 C17 -1.0(16) . .
C15 C16 C17 C12 -2.5(14) . .
C15 C16 C17 C18 173.6(9) . .
C13 C12 C17 C16 3.2(12) . .
P1 C12 C17 C16 -171.1(7) . .
C13 C12 C17 C18 -173.5(7) . .
P1 C12 C17 C18 12.2(9) . .
C16 C17 C18 O2 179.8(8) . .
C12 C17 C18 O2 -3.7(9) . .
C16 C17 C18 C21 -63.1(10) . .
C12 C17 C18 C21 113.5(7) . .
C16 C17 C18 C19 60.6(11) . .
C12 C17 C18 C19 -122.9(7) . .
O2 C18 C19 F12 -92.6(7) . .
C17 C18 C19 F12 26.9(9) . .
C21 C18 C19 F12 146.5(7) . .
O2 C18 C19 F11 150.8(6) . .
C17 C18 C19 F11 -89.7(8) . .
C21 C18 C19 F11 29.9(9) . .
O2 C18 C19 C20 26.2(10) . .
C17 C18 C19 C20 145.8(8) . .
C21 C18 C19 C20 -94.6(9) . .
F12 C19 C20 F14 47.9(9) . .
F11 C19 C20 F14 160.5(7) . .
C18 C19 C20 F14 -74.2(10) . .
F12 C19 C20 F15 174.4(7) . .
F11 C19 C20 F15 -73.0(9) . .
C18 C19 C20 F15 52.2(10) . .
F12 C19 C20 F13 -70.0(8) . .
F11 C19 C20 F13 42.6(9) . .
C18 C19 C20 F13 167.8(7) . .
O2 C18 C21 F17 59.6(8) . .
C17 C18 C21 F17 -58.1(7) . .
C19 C18 C21 F17 -179.4(6) . .
O2 C18 C21 F16 173.4(6) . .
C17 C18 C21 F16 55.7(8) . .
C19 C18 C21 F16 -65.6(9) . .
O2 C18 C21 C22 -61.7(9) . .
C17 C18 C21 C22 -179.4(7) . .
C19 C18 C21 C22 59.3(10) . .
F17 C21 C22 F19 167.3(7) . .
F16 C21 C22 F19 57.2(9) . .
C18 C21 C22 F19 -71.1(10) . .
F17 C21 C22 F20 -71.4(9) . .
F16 C21 C22 F20 178.5(7) . .
C18 C21 C22 F20 50.2(11) . .
F17 C21 C22 F18 47.9(9) . .
F16 C21 C22 F18 -62.2(9) . .
C18 C21 C22 F18 169.5(7) . .
O3 P1 C23 C24 2.6(4) . .
O1 P1 C23 C24 -175.5(4) . .
O2 P1 C23 C24 13.8(14) . .
C1 P1 C23 C24 99.1(5) . .
C12 P1 C23 C24 -89.2(5) . .
P1 C23 C24 O3 -3.0(5) . .
P1 C23 C24 C31 114.1(6) . .
P1 C23 C24 C25 -119.9(6) . .
O3 C24 C25 C30 27.6(9) . .
C23 C24 C25 C30 137.1(7) . .
C31 C24 C25 C30 -94.2(8) . .
O3 C24 C25 C26 -152.2(7) . .
C23 C24 C25 C26 -42.7(10) . .
C31 C24 C25 C26 86.0(8) . .
C30 C25 C26 C27 -1.4(12) . .
C24 C25 C26 C27 178.4(8) . .
C25 C26 C27 C28 -0.7(14) . .
C26 C27 C28 C29 2.4(15) . .
C27 C28 C29 C30 -2.0(14) . .
C26 C25 C30 C29 1.8(12) . .
C24 C25 C30 C29 -178.0(7) . .
C28 C29 C30 C25 -0.1(13) . .
O3 C24 C31 C32 -15.2(9) . .
C23 C24 C31 C32 -124.0(8) . .
C25 C24 C31 C32 105.8(8) . .
O3 C24 C31 C36 162.8(6) . .
C23 C24 C31 C36 54.1(9) . .
C25 C24 C31 C36 -76.1(8) . .
C36 C31 C32 C33 0.4(12) . .
C24 C31 C32 C33 178.5(8) . .
C31 C32 C33 C34 -2.3(13) . .
C32 C33 C34 C35 3.2(13) . .
C33 C34 C35 C36 -2.3(12) . .
C34 C35 C36 C31 0.5(11) . .
C32 C31 C36 C35 0.4(11) . .
C24 C31 C36 C35 -177.6(7) . .
O5 C38 C39 O4 -64.5(10) . .
O4 C40 C41 O6 69.9(8) . .
O11 C43 C44 C45 -5(3) . .
C43 C44 C45 C46 5(4) . .
C44 C45 C46 O11 -3(3) . .
O8 C48 C49 O9 -64.1(10) . .
O9 C50 C51 O10 65.1(10) . .
O7 C53 C54 C55 8(3) . .
C53 C54 C55 C56 -16(4) . .
C54 C55 C56 O7 20(4) . .
C6 C7 O1 P1 -6.6(8) . .
C8 C7 O1 P1 114.2(6) . .
C10 C7 O1 P1 -121.1(6) . .
O3 P1 O1 C7 -102(3) . .
O2 P1 O1 C7 94.2(5) . .
C1 P1 O1 C7 9.7(5) . .
C12 P1 O1 C7 179.0(5) . .
C23 P1 O1 C7 -83.4(5) . .
C17 C18 O2 P1 -6.9(8) . .
C21 C18 O2 P1 -123.0(5) . .
C19 C18 O2 P1 113.1(6) . .
O3 P1 O2 C18 -82.4(5) . .
O1 P1 O2 C18 96.0(5) . .
C1 P1 O2 C18 -179.7(6) . .
C12 P1 O2 C18 11.3(5) . .
C23 P1 O2 C18 -93.3(12) . .
C23 C24 O3 P1 3.3(5) . .
C31 C24 O3 P1 -115.5(5) . .
C25 C24 O3 P1 124.8(5) . .
O1 P1 O3 C24 16(3) . .
O2 P1 O3 C24 -179.9(4) . .
C1 P1 O3 C24 -94.9(4) . .
C12 P1 O3 C24 94.8(4) . .
C23 P1 O3 C24 -2.8(4) . .
C41 C40 O4 C39 176.6(7) . .
C41 C40 O4 K1 -51.2(7) . .
C38 C39 O4 C40 -179.1(7) . .
C38 C39 O4 K1 49.8(8) . .
O11 K1 O4 C40 -64.9(6) 2_645 .
O11 K1 O4 C40 115.1(6) . .
O6 K1 O4 C40 17.8(5) . .
O6 K1 O4 C40 -162.2(5) 2_645 .
O4 K1 O4 C40 171(48) 2_645 .
O5 K1 O4 C40 -149.4(5) . .
O5 K1 O4 C40 30.6(5) 2_645 .
O11 K1 O4 C39 65.9(6) 2_645 .
O11 K1 O4 C39 -114.1(6) . .
O6 K1 O4 C39 148.7(6) . .
O6 K1 O4 C39 -31.3(6) 2_645 .
O4 K1 O4 C39 -58(48) 2_645 .
O5 K1 O4 C39 -18.5(5) . .
O5 K1 O4 C39 161.5(5) 2_645 .
C39 C38 O5 C37 -177.9(8) . .
C39 C38 O5 K1 47.2(8) . .
C42 C37 O5 C38 176.6(8) 2_645 .
C42 C37 O5 K1 -48.4(10) 2_645 .
O11 K1 O5 C38 -114.7(6) 2_645 .
O11 K1 O5 C38 65.3(6) . .
O6 K1 O5 C38 -28.8(6) . .
O6 K1 O5 C38 151.2(6) 2_645 .
O4 K1 O5 C38 -15.8(5) . .
O4 K1 O5 C38 164.2(5) 2_645 .
O5 K1 O5 C38 53(12) 2_645 .
O11 K1 O5 C37 111.4(7) 2_645 .
O11 K1 O5 C37 -68.6(7) . .
O6 K1 O5 C37 -162.7(6) . .
O6 K1 O5 C37 17.3(6) 2_645 .
O4 K1 O5 C37 -149.7(7) . .
O4 K1 O5 C37 30.3(7) 2_645 .
O5 K1 O5 C37 -81(12) 2_645 .
C37 C42 O6 C41 -179.4(8) 2_645 .
C37 C42 O6 K1 50.0(10) 2_645 .
C40 C41 O6 C42 176.0(8) . .
C40 C41 O6 K1 -51.7(8) . .
O11 K1 O6 C42 -111.5(7) 2_645 .
O11 K1 O6 C42 68.5(7) . .
O6 K1 O6 C42 39(26) 2_645 .
O4 K1 O6 C42 148.9(7) . .
O4 K1 O6 C42 -31.1(7) 2_645 .
O5 K1 O6 C42 161.6(6) . .
O5 K1 O6 C42 -18.4(6) 2_645 .
O11 K1 O6 C41 118.2(6) 2_645 .
O11 K1 O6 C41 -61.8(6) . .
O6 K1 O6 C41 -91(26) 2_645 .
O4 K1 O6 C41 18.5(5) . .
O4 K1 O6 C41 -161.5(5) 2_645 .
O5 K1 O6 C41 31.3(6) . .
O5 K1 O6 C41 -148.7(6) 2_645 .
C55 C56 O7 C53 -16(3) . .
C55 C56 O7 K2 155.8(16) . .
C54 C53 O7 C56 6(3) . .
C54 C53 O7 K2 -166.8(15) . .
C56 O7 K2 O7 127(36) . 2_666
C53 O7 K2 O7 -62(36) . 2_666
C56 O7 K2 O8 -61(2) . .
C53 O7 K2 O8 109.6(11) . .
C56 O7 K2 O8 119(2) . 2_666
C53 O7 K2 O8 -70.4(11) . 2_666
C56 O7 K2 O10 -122(2) . 2_666
C53 O7 K2 O10 48.8(11) . 2_666
C56 O7 K2 O10 58(2) . .
C53 O7 K2 O10 -131.2(11) . .
C56 O7 K2 O9 180(2) . 2_666
C53 O7 K2 O9 -9.7(11) . 2_666
C56 O7 K2 O9 0(2) . .
C53 O7 K2 O9 170.3(11) . .
C52 C47 O8 C48 174.2(8) 2_666 .
C52 C47 O8 K2 -52.1(8) 2_666 .
C49 C48 O8 C47 178.9(8) . .
C49 C48 O8 K2 46.0(9) . .
O7 K2 O8 C47 -61.8(6) . .
O7 K2 O8 C47 118.2(6) 2_666 .
O8 K2 O8 C47 109(5) 2_666 .
O10 K2 O8 C47 19.7(5) 2_666 .
O10 K2 O8 C47 -160.3(5) . .
O9 K2 O8 C47 32.2(6) 2_666 .
O9 K2 O8 C47 -147.8(6) . .
O7 K2 O8 C48 71.3(6) . .
O7 K2 O8 C48 -108.7(6) 2_666 .
O8 K2 O8 C48 -118(5) 2_666 .
O10 K2 O8 C48 152.7(6) 2_666 .
O10 K2 O8 C48 -27.3(6) . .
O9 K2 O8 C48 165.3(5) 2_666 .
O9 K2 O8 C48 -14.7(5) . .
C48 C49 O9 C50 -175.1(8) . .
C48 C49 O9 K2 49.3(9) . .
C51 C50 O9 C49 179.1(8) . .
C51 C50 O9 K2 -46.4(9) . .
O7 K2 O9 C49 -109.5(6) . .
O7 K2 O9 C49 70.5(6) 2_666 .
O8 K2 O9 C49 -18.1(6) . .
O8 K2 O9 C49 161.9(6) 2_666 .
O10 K2 O9 C49 -30.9(6) 2_666 .
O10 K2 O9 C49 149.1(6) . .
O9 K2 O9 C49 107(8) 2_666 .
O7 K2 O9 C50 116.0(6) . .
O7 K2 O9 C50 -64.0(6) 2_666 .
O8 K2 O9 C50 -152.7(6) . .
O8 K2 O9 C50 27.3(6) 2_666 .
O10 K2 O9 C50 -165.4(5) 2_666 .
O10 K2 O9 C50 14.6(5) . .
O9 K2 O9 C50 -28(8) 2_666 .
C47 C52 O10 C51 179.9(7) 2_666 .
C47 C52 O10 K2 47.3(9) 2_666 .
C50 C51 O10 C52 175.8(7) . .
C50 C51 O10 K2 -52.3(8) . .
O7 K2 O10 C52 71.0(6) . .
O7 K2 O10 C52 -109.0(6) 2_666 .
O8 K2 O10 C52 164.6(6) . .
O8 K2 O10 C52 -15.4(6) 2_666 .
O10 K2 O10 C52 -108(9) 2_666 .
O9 K2 O10 C52 -28.2(6) 2_666 .
O9 K2 O10 C52 151.8(6) . .
O7 K2 O10 C51 -60.5(6) . .
O7 K2 O10 C51 119.5(6) 2_666 .
O8 K2 O10 C51 33.1(6) . .
O8 K2 O10 C51 -146.9(6) 2_666 .
O10 K2 O10 C51 120(9) 2_666 .
O9 K2 O10 C51 -159.6(5) 2_666 .
O9 K2 O10 C51 20.4(5) . .
C45 C46 O11 C43 1(3) . .
C45 C46 O11 K1 -170.0(16) . .
C44 C43 O11 C46 3(3) . .
C44 C43 O11 K1 173.8(17) . .
O11 K1 O11 C46 77(18) 2_645 .
O6 K1 O11 C46 81.7(18) . .
O6 K1 O11 C46 -98.3(18) 2_645 .
O4 K1 O11 C46 20.9(17) . .
O4 K1 O11 C46 -159.1(17) 2_645 .
O5 K1 O11 C46 -38.5(18) . .
O5 K1 O11 C46 141.5(18) 2_645 .
O11 K1 O11 C43 -93(18) 2_645 .
O6 K1 O11 C43 -88.0(13) . .
O6 K1 O11 C43 92.0(13) 2_645 .
O4 K1 O11 C43 -148.8(14) . .
O4 K1 O11 C43 31.2(14) 2_645 .
O5 K1 O11 C43 151.8(13) . .
O5 K1 O11 C43 -28.2(13) 2_645 .
